data_9004314
loop_
_publ_author_name
'Liang, J.'
'Hawthorne, F. C.'

_publ_section_title
;Characterization of fine-grained mixtures of rock-forming minerals by
 Rietveld structure refinement: olivine + pyroxene Sample: P2 - 19.9% olivine
 Rietveld
;
_journal_name_full 'The Canadian Mineralogist'
_journal_page_first 541
_journal_page_last 552
_journal_volume 32
_journal_year 1994
_chemical_formula_sum 'Al0.078 Ca Fe0.03 Mg0.97 O6 Si1.922'
_chemical_name_mineral Diopside
_space_group_IT_number 15
_symmetry_space_group_name_Hall '-C 2yc'
_symmetry_space_group_name_H-M 'C 1 2/c 1'
_cell_angle_alpha 90
_cell_angle_beta 105.903
_cell_angle_gamma 90
_cell_length_a 9.7497
_cell_length_b 8.9189
_cell_formula_units_Z 4
_cell_length_c 5.2576
_cell_volume 439.685
_database_code_amcsd 0005387
_exptl_crystal_density_diffrn 3.284
_cod_original_formula_sum '(Mg.97 Fe.03) Ca (Si1.922 Al.078) O6'
_cod_database_code 9004314

loop_
_space_group_symop_operation_xyz
x,y,z
1/2+x,1/2+y,z
x,-y,1/2+z
1/2+x,1/2-y,1/2+z
-x,y,1/2-z
1/2-x,1/2+y,1/2-z
-x,-y,-z
1/2-x,1/2-y,-z

loop_
_atom_site_label
_atom_site_fract_x
_atom_site_fract_y
_atom_site_fract_z
_atom_site_occupancy
_atom_site_U_iso_or_equiv
MgM1 0.00000 0.90800 0.25000 0.97000 0.00481
FeM1 0.00000 0.90800 0.25000 0.03000 0.00481
CaM2 0.00000 0.30100 0.25000 1.00000 0.00849
SiT 0.28800 0.09400 0.23300 0.96100 0.00532
AlT 0.28800 0.09400 0.23300 0.03900 0.00532
O1 0.11300 0.08900 0.14000 1.00000 0.00709
O2 0.36500 0.25000 0.32100 1.00000 0.00887
O3 0.34900 0.02000 0.00300 1.00000 0.00785

loop_
_cod_related_entry_id
_cod_related_entry_database
_cod_related_entry_code
1 AMCSD 0005387
